data_2221211
loop_
_publ_author_name
'Anuradha, N.'
'Thiruvalluvar, A.'
'Pandiarajan, K.'
'Chitra, S.'
'Butcher, R. J.'

_publ_section_title
;
 2-Methyl-3,5,6-triphenyl-2,3-dihydropyrazine
;
_journal_coeditor_code TK2373
_journal_issue 3
_journal_name_full 'Acta Crystallographica Section E'
_journal_page_first o546
_journal_paper_doi 10.1107/S1600536809005042
_journal_volume 65
_journal_year 2009
_chemical_formula_iupac 'C23 H20 N2'
_chemical_formula_moiety 'C23 H20 N2'
_chemical_formula_structural 'C23 H20 N2'
_chemical_formula_sum 'C23 H20 N2'
_chemical_formula_weight 324.41
_chemical_melting_point 460
_chemical_name_common dihydropyrazine
_chemical_name_systematic
;
2-Methyl-3,5,6-triphenyl-2,3-dihydropyrazine
;
_space_group_IT_number 2
_symmetry_cell_setting triclinic
_symmetry_space_group_name_Hall '-P 1'
_symmetry_space_group_name_H-M 'P -1'
_atom_sites_solution_hydrogens geom
_atom_sites_solution_primary direct
_atom_sites_solution_secondary difmap
_cell_angle_alpha 93.439(8)
_cell_angle_beta 114.161(10)
_cell_angle_gamma 118.343(9)
_cell_formula_units_Z 2
_cell_length_a 10.4406(10)
_cell_length_b 10.5753(7)
_cell_length_c 11.0810(13)
_cell_measurement_reflns_used 5680
_cell_measurement_temperature 295(2)
_cell_measurement_theta_max 77.4
_cell_measurement_theta_min 5.2
_cell_volume 931.9(2)
_computing_cell_refinement 'CrysAlis RED (Oxford Diffraction, 2008)'
_computing_data_collection 'CrysAlis CCD (Oxford Diffraction, 2008)'
_computing_data_reduction 'CrysAlis RED (Oxford Diffraction, 2008)'
_computing_molecular_graphics 'ORTEP-3 (Farrugia, 1997)'
_computing_publication_material 'PLATON (Spek, 2009)'
_computing_structure_refinement 'SHELXL97 (Sheldrick, 2008)'
_computing_structure_solution 'SIR2004 (Burla <i>et al.</i>, 2005)'
_diffrn_ambient_temperature 293(2)
_diffrn_detector_area_resol_mean 10.5081
_diffrn_measured_fraction_theta_full 0.972
_diffrn_measured_fraction_theta_max 0.972
_diffrn_measurement_device_type 'Oxford Diffraction Gemini R'
_diffrn_measurement_method '\f and \w'
_diffrn_radiation_monochromator graphite
_diffrn_radiation_source 'fine-focus sealed tube'
_diffrn_radiation_type CuK\a
_diffrn_radiation_wavelength 1.54184
_diffrn_reflns_av_R_equivalents 0.045
_diffrn_reflns_av_sigmaI/netI 0.037
_diffrn_reflns_limit_h_max 13
_diffrn_reflns_limit_h_min -13
_diffrn_reflns_limit_k_max 10
_diffrn_reflns_limit_k_min -13
_diffrn_reflns_limit_l_max 13
_diffrn_reflns_limit_l_min -13
_diffrn_reflns_number 8513
_diffrn_reflns_theta_full 77.5
_diffrn_reflns_theta_max 77.5
_diffrn_reflns_theta_min 5.2
_diffrn_standards_decay_% 0
_diffrn_standards_interval_count 0
_diffrn_standards_interval_time 0
_diffrn_standards_number 0
_exptl_absorpt_coefficient_mu 0.521
_exptl_absorpt_correction_T_max 0.885
_exptl_absorpt_correction_T_min 0.831
_exptl_absorpt_correction_type analytical
_exptl_absorpt_process_details '(CrysAlis RED; Oxford Diffraction, 2008)'
_exptl_crystal_colour 'pale yellow'
_exptl_crystal_density_diffrn 1.156
_exptl_crystal_density_method 'not measured'
_exptl_crystal_description prism
_exptl_crystal_F_000 344
_exptl_crystal_size_max 0.41
_exptl_crystal_size_mid 0.36
_exptl_crystal_size_min 0.28
_refine_diff_density_max 0.47
_refine_diff_density_min -0.27
_refine_ls_extinction_method none
_refine_ls_goodness_of_fit_ref 1.09
_refine_ls_hydrogen_treatment constr
_refine_ls_matrix_type full
_refine_ls_number_parameters 227
_refine_ls_number_reflns 3852
_refine_ls_number_restraints 0
_refine_ls_restrained_S_all 1.092
_refine_ls_R_factor_all 0.093
_refine_ls_R_factor_gt 0.086
_refine_ls_shift/su_max 0.001
_refine_ls_shift/su_max_lt 0.001
_refine_ls_shift/su_mean 0.000
_refine_ls_structure_factor_coef Fsqd
_refine_ls_weighting_details 'calc w = 1/[\s^2^(Fo^2^)+(0.1784P)^2^+0.1376P] where P=(Fo^2^+2Fc^2^)/3'
_refine_ls_weighting_scheme calc
_refine_ls_wR_factor_gt 0.260
_refine_ls_wR_factor_ref 0.270
_reflns_number_gt 3195
_reflns_number_total 3852
_reflns_threshold_expression I>2\s(I)
_cod_data_source_file tk2373.cif
_cod_data_source_block I
_cod_database_code 2221211
_cod_database_fobs_code 2221211

loop_
_symmetry_equiv_pos_site_id
_symmetry_equiv_pos_as_xyz
1 x,y,z
2 -x,-y,-z

loop_
_atom_site_aniso_label
_atom_site_aniso_U_11
_atom_site_aniso_U_22
_atom_site_aniso_U_33
_atom_site_aniso_U_12
_atom_site_aniso_U_13
_atom_site_aniso_U_23
N1 0.0477(9) 0.0567(10) 0.0707(12) 0.0264(8) 0.0224(8) 0.0037(8)
N4 0.0459(8) 0.0449(8) 0.0534(9) 0.0233(7) 0.0207(7) 0.0036(6)
C2 0.0515(11) 0.0536(11) 0.0620(12) 0.0248(9) 0.0216(9) 0.0032(9)
C3 0.0529(10) 0.0477(10) 0.0524(11) 0.0283(8) 0.0171(9) 0.0030(8)
C5 0.0431(9) 0.0440(9) 0.0542(10) 0.0234(7) 0.0211(8) 0.0071(7)
C6 0.0453(9) 0.0514(10) 0.0587(11) 0.0266(8) 0.0229(8) 0.0072(8)
C21 0.0577(13) 0.0709(15) 0.0799(17) 0.0244(11) 0.0199(12) -0.0044(12)
C31 0.0504(10) 0.0485(10) 0.0551(11) 0.0260(8) 0.0127(8) -0.0046(8)
C32 0.0698(14) 0.0611(12) 0.0694(14) 0.0411(11) 0.0196(11) 0.0067(10)
C33 0.0798(17) 0.0651(14) 0.092(2) 0.0482(13) 0.0160(14) -0.0018(13)
C34 0.0795(17) 0.0765(17) 0.093(2) 0.0488(14) 0.0179(15) -0.0205(15)
C35 0.0881(19) 0.094(2) 0.0633(15) 0.0484(16) 0.0244(14) -0.0110(14)
C36 0.0730(14) 0.0702(14) 0.0593(13) 0.0419(12) 0.0185(11) 0.0014(10)
C51 0.0462(9) 0.0463(9) 0.0546(11) 0.0275(8) 0.0221(8) 0.0048(7)
C52 0.0570(11) 0.0717(13) 0.0623(12) 0.0368(10) 0.0303(10) 0.0081(10)
C53 0.0755(15) 0.0947(17) 0.0516(12) 0.0510(14) 0.0290(11) 0.0056(11)
C54 0.0594(12) 0.0782(15) 0.0551(12) 0.0384(11) 0.0115(10) -0.0064(10)
C55 0.0464(10) 0.0626(12) 0.0670(13) 0.0249(9) 0.0197(10) -0.0003(10)
C56 0.0481(10) 0.0512(10) 0.0552(11) 0.0256(8) 0.0233(8) 0.0057(8)
C61 0.0484(10) 0.0577(10) 0.0552(11) 0.0330(9) 0.0224(8) 0.0101(8)
C62 0.0544(11) 0.0722(13) 0.0677(13) 0.0380(10) 0.0296(10) 0.0164(10)
C63 0.0703(14) 0.1005(19) 0.0767(16) 0.0583(15) 0.0393(12) 0.0184(14)
C64 0.0844(17) 0.0880(17) 0.0815(17) 0.0620(15) 0.0363(14) 0.0059(13)
C65 0.0728(14) 0.0619(13) 0.0844(17) 0.0404(12) 0.0326(13) 0.0053(11)
C66 0.0554(11) 0.0586(12) 0.0741(14) 0.0331(10) 0.0309(10) 0.0084(10)

loop_
_atom_site_type_symbol
_atom_site_label
_atom_site_fract_x
_atom_site_fract_y
_atom_site_fract_z
_atom_site_U_iso_or_equiv
_atom_site_thermal_displace_type
_atom_site_calc_flag
_atom_site_refinement_flags
_atom_site_occupancy
N N1 0.0780(2) 0.1850(2) -0.0471(2) 0.0633(6) Uani d . 1.000
N N4 0.39318(19) 0.25469(17) -0.01087(17) 0.0512(5) Uani d . 1.000
C C2 0.0900(3) 0.0714(2) -0.1158(3) 0.0613(7) Uani d . 1.000
C C3 0.2375(3) 0.1513(2) -0.1432(2) 0.0551(6) Uani d . 1.000
C C5 0.3812(2) 0.3247(2) 0.0777(2) 0.0491(5) Uani d . 1.000
C C6 0.2163(2) 0.3057(2) 0.0441(2) 0.0536(6) Uani d . 1.000
C C21 -0.0774(3) -0.0383(3) -0.2471(3) 0.0824(9) Uani d . 1.000
C C31 0.2605(3) 0.0442(2) -0.2156(2) 0.0587(6) Uani d . 1.000
C C32 0.3089(3) -0.0438(3) -0.1466(3) 0.0712(8) Uani d . 1.000
C C33 0.3318(4) -0.1415(3) -0.2108(3) 0.0873(10) Uani d . 1.000
C C34 0.3090(4) -0.1517(3) -0.3418(3) 0.0930(10) Uani d . 1.000
C C35 0.2604(4) -0.0662(4) -0.4115(3) 0.0901(10) Uani d . 1.000
C C36 0.2364(3) 0.0324(3) -0.3491(3) 0.0732(8) Uani d . 1.000
C C51 0.5327(2) 0.4176(2) 0.2180(2) 0.0498(6) Uani d . 1.000
C C52 0.5222(3) 0.4188(3) 0.3387(3) 0.0634(7) Uani d . 1.000
C C53 0.6663(3) 0.4975(3) 0.4688(3) 0.0739(9) Uani d . 1.000
C C54 0.8218(3) 0.5780(3) 0.4792(3) 0.0725(8) Uani d . 1.000
C C55 0.8337(3) 0.5780(3) 0.3593(3) 0.0658(7) Uani d . 1.000
C C56 0.6909(2) 0.4972(2) 0.2294(2) 0.0539(6) Uani d . 1.000
C C61 0.2079(3) 0.4259(2) 0.1105(2) 0.0537(6) Uani d . 1.000
C C62 0.0694(3) 0.3844(3) 0.1264(3) 0.0638(7) Uani d . 1.000
C C63 0.0531(3) 0.4931(3) 0.1805(3) 0.0762(10) Uani d . 1.000
C C64 0.1712(4) 0.6439(3) 0.2153(3) 0.0806(10) Uani d . 1.000
C C65 0.3098(3) 0.6872(3) 0.1991(3) 0.0750(9) Uani d . 1.000
C C66 0.3283(3) 0.5782(3) 0.1468(3) 0.0630(7) Uani d . 1.000
H H2 0.11272 0.01451 -0.05249 0.0736 Uiso calc R 1.000
H H3 0.21696 0.21204 -0.20281 0.0661 Uiso calc R 1.000
H H21A -0.16525 -0.07906 -0.22411 0.1236 Uiso calc R 1.000
H H21B -0.07434 -0.11930 -0.28702 0.1236 Uiso calc R 1.000
H H21C -0.09824 0.01403 -0.31308 0.1236 Uiso calc R 1.000
H H32 0.32603 -0.03712 -0.05663 0.0854 Uiso calc R 1.000
H H33 0.36313 -0.20078 -0.16377 0.1046 Uiso calc R 1.000
H H34 0.32629 -0.21646 -0.38372 0.1115 Uiso calc R 1.000
H H35 0.24329 -0.07406 -0.50159 0.1078 Uiso calc R 1.000
H H36 0.20407 0.09047 -0.39721 0.0879 Uiso calc R 1.000
H H52 0.41748 0.36626 0.33246 0.0761 Uiso calc R 1.000
H H53 0.65783 0.49590 0.54911 0.0886 Uiso calc R 1.000
H H54 0.91824 0.63205 0.56637 0.0869 Uiso calc R 1.000
H H55 0.93864 0.63279 0.36618 0.0790 Uiso calc R 1.000
H H56 0.70022 0.49594 0.14949 0.0647 Uiso calc R 1.000
H H62 -0.01299 0.28242 0.10022 0.0765 Uiso calc R 1.000
H H63 -0.03835 0.46414 0.19338 0.0914 Uiso calc R 1.000
H H64 0.15848 0.71699 0.24976 0.0967 Uiso calc R 1.000
H H65 0.39029 0.78941 0.22342 0.0900 Uiso calc R 1.000
H H66 0.42124 0.60729 0.13614 0.0757 Uiso calc R 1.000

loop_
_atom_type_symbol
_atom_type_description
_atom_type_scat_dispersion_real
_atom_type_scat_dispersion_imag
_atom_type_scat_source
N N 0.0311 0.0180 'International Tables Vol C Tables 4.2.6.8 and 6.1.1.4'
H H 0.0000 0.0000 'International Tables Vol C Tables 4.2.6.8 and 6.1.1.4'
C C 0.0181 0.0091 'International Tables Vol C Tables 4.2.6.8 and 6.1.1.4'

loop_
_geom_angle_atom_site_label_1
_geom_angle_atom_site_label_2
_geom_angle_atom_site_label_3
_geom_angle_site_symmetry_1
_geom_angle_site_symmetry_2
_geom_angle_site_symmetry_3
_geom_angle
_geom_angle_publ_flag
C2 N1 C6 . . . 116.8(2) no
C3 N4 C5 . . . 116.3(2) no
N1 C2 C3 . . . 109.45(18) no
N1 C2 C21 . . . 109.0(3) no
C3 C2 C21 . . . 113.5(2) no
N4 C3 C2 . . . 109.53(19) no
N4 C3 C31 . . . 109.3(2) no
C2 C3 C31 . . . 113.97(18) no
N4 C5 C6 . . . 121.10(19) no
N4 C5 C51 . . . 117.5(2) no
C6 C5 C51 . . . 121.34(19) no
N1 C6 C5 . . . 120.0(2) no
N1 C6 C61 . . . 117.9(2) no
C5 C6 C61 . . . 122.14(19) no
C3 C31 C32 . . . 119.6(2) no
C3 C31 C36 . . . 121.8(2) no
C32 C31 C36 . . . 118.5(3) no
C31 C32 C33 . . . 120.4(3) no
C32 C33 C34 . . . 120.7(3) no
C33 C34 C35 . . . 119.6(4) no
C34 C35 C36 . . . 120.7(3) no
C31 C36 C35 . . . 120.1(3) no
C5 C51 C52 . . . 121.7(2) no
C5 C51 C56 . . . 119.25(19) no
C52 C51 C56 . . . 118.9(2) no
C51 C52 C53 . . . 120.7(3) no
C52 C53 C54 . . . 120.1(3) no
C53 C54 C55 . . . 119.7(3) no
C54 C55 C56 . . . 120.5(3) no
C51 C56 C55 . . . 120.1(2) no
C6 C61 C62 . . . 119.0(2) no
C6 C61 C66 . . . 121.5(3) no
C62 C61 C66 . . . 119.4(3) no
C61 C62 C63 . . . 120.5(3) no
C62 C63 C64 . . . 120.2(4) no
C63 C64 C65 . . . 119.9(3) no
C64 C65 C66 . . . 120.1(3) no
C61 C66 C65 . . . 119.8(3) no
N1 C2 H2 . . . 108.00 no
C3 C2 H2 . . . 108.00 no
C21 C2 H2 . . . 108.00 no
N4 C3 H3 . . . 108.00 no
C2 C3 H3 . . . 108.00 no
C31 C3 H3 . . . 108.00 no
C2 C21 H21A . . . 109.00 no
C2 C21 H21B . . . 109.00 no
C2 C21 H21C . . . 109.00 no
H21A C21 H21B . . . 109.00 no
H21A C21 H21C . . . 110.00 no
H21B C21 H21C . . . 109.00 no
C31 C32 H32 . . . 120.00 no
C33 C32 H32 . . . 120.00 no
C32 C33 H33 . . . 120.00 no
C34 C33 H33 . . . 120.00 no
C33 C34 H34 . . . 120.00 no
C35 C34 H34 . . . 120.00 no
C34 C35 H35 . . . 120.00 no
C36 C35 H35 . . . 120.00 no
C31 C36 H36 . . . 120.00 no
C35 C36 H36 . . . 120.00 no
C51 C52 H52 . . . 120.00 no
C53 C52 H52 . . . 120.00 no
C52 C53 H53 . . . 120.00 no
C54 C53 H53 . . . 120.00 no
C53 C54 H54 . . . 120.00 no
C55 C54 H54 . . . 120.00 no
C54 C55 H55 . . . 120.00 no
C56 C55 H55 . . . 120.00 no
C51 C56 H56 . . . 120.00 no
C55 C56 H56 . . . 120.00 no
C61 C62 H62 . . . 120.00 no
C63 C62 H62 . . . 120.00 no
C62 C63 H63 . . . 120.00 no
C64 C63 H63 . . . 120.00 no
C63 C64 H64 . . . 120.00 no
C65 C64 H64 . . . 120.00 no
C64 C65 H65 . . . 120.00 no
C66 C65 H65 . . . 120.00 no
C61 C66 H66 . . . 120.00 no
C65 C66 H66 . . . 120.00 no

loop_
_geom_bond_atom_site_label_1
_geom_bond_atom_site_label_2
_geom_bond_site_symmetry_1
_geom_bond_site_symmetry_2
_geom_bond_distance
_geom_bond_publ_flag
N1 C2 . . 1.466(4) no
N1 C6 . . 1.279(3) no
N4 C3 . . 1.469(3) no
N4 C5 . . 1.276(3) no
C2 C3 . . 1.535(4) no
C2 C21 . . 1.519(4) no
C3 C31 . . 1.514(4) no
C5 C6 . . 1.510(3) no
C5 C51 . . 1.487(3) no
C6 C61 . . 1.487(3) no
C31 C32 . . 1.386(4) no
C31 C36 . . 1.382(4) no
C32 C33 . . 1.384(5) no
C33 C34 . . 1.360(4) no
C34 C35 . . 1.368(5) no
C35 C36 . . 1.390(5) no
C51 C52 . . 1.386(4) no
C51 C56 . . 1.396(3) no
C52 C53 . . 1.388(4) no
C53 C54 . . 1.377(5) no
C54 C55 . . 1.384(4) no
C55 C56 . . 1.382(4) no
C61 C62 . . 1.389(5) no
C61 C66 . . 1.386(4) no
C62 C63 . . 1.377(5) no
C63 C64 . . 1.372(4) no
C64 C65 . . 1.389(6) no
C65 C66 . . 1.387(5) no
C2 H2 . . 0.9800 no
C3 H3 . . 0.9800 no
C21 H21A . . 0.9600 no
C21 H21B . . 0.9600 no
C21 H21C . . 0.9600 no
C32 H32 . . 0.9300 no
C33 H33 . . 0.9300 no
C34 H34 . . 0.9300 no
C35 H35 . . 0.9300 no
C36 H36 . . 0.9300 no
C52 H52 . . 0.9300 no
C53 H53 . . 0.9300 no
C54 H54 . . 0.9300 no
C55 H55 . . 0.9300 no
C56 H56 . . 0.9300 no
C62 H62 . . 0.9300 no
C63 H63 . . 0.9300 no
C64 H64 . . 0.9300 no
C65 H65 . . 0.9300 no
C66 H66 . . 0.9300 no

loop_
_geom_contact_atom_site_label_1
_geom_contact_atom_site_label_2
_geom_contact_distance
_geom_contact_site_symmetry_1
_geom_contact_site_symmetry_2
_geom_contact_publ_flag
N1 N4 2.848(3) . . no
N4 N1 2.848(3) . . no
N1 H62 2.5700 . . no
N1 H2 2.7800 . 2_555 no
N4 H32 2.7800 . . no
N4 H56 2.6400 . . no
N4 H33 2.8300 . 2_655 no
N4 H66 2.7500 . 2_665 no
C32 C32 3.585(5) . 2_655 no
C51 C66 3.207(4) . . no
C52 C66 3.407(5) . . no
C52 C61 3.261(4) . . no
C61 C52 3.261(4) . . no
C62 C64 3.479(4) . 2_565 no
C64 C62 3.479(4) . 2_565 no
C66 C51 3.207(4) . . no
C66 C52 3.407(5) . . no
C2 H32 3.0500 . . no
C5 H2 2.8400 . . no
C5 H66 2.8100 . . no
C6 H52 2.8300 . . no
C6 H3 2.8600 . . no
C31 H21B 2.7700 . . no
C32 H2 2.9200 . . no
C33 H32 3.0600 . 2_655 no
C35 H65 3.0200 . 2_665 no
C35 H21C 3.0600 . 2_554 no
C36 H65 2.9900 . 2_665 no
C51 H66 2.7900 . . no
C51 H33 3.0900 . 2_655 no
C52 H53 3.0500 . 2_666 no
C55 H3 3.0100 . 2_665 no
C56 H33 2.9000 . 2_655 no
C56 H3 2.8300 . 2_665 no
C61 H52 2.8900 . . no
H2 C5 2.8400 . . no
H2 C32 2.9200 . . no
H2 H32 2.5500 . . no
H2 N1 2.7800 . 2_555 no
H3 C6 2.8600 . . no
H3 H21C 2.5600 . . no
H3 H36 2.3600 . . no
H3 C55 3.0100 . 2_665 no
H3 C56 2.8300 . 2_665 no
H21B C31 2.7700 . . no
H21C H3 2.5600 . . no
H21C C35 3.0600 . 2_554 no
H21C H35 2.3300 . 2_554 no
H32 N4 2.7800 . . no
H32 C2 3.0500 . . no
H32 H2 2.5500 . . no
H32 C33 3.0600 . 2_655 no
H33 N4 2.8300 . 2_655 no
H33 C51 3.0900 . 2_655 no
H33 C56 2.9000 . 2_655 no
H35 H21C 2.3300 . 2_554 no
H36 H3 2.3600 . . no
H52 C6 2.8300 . . no
H52 C61 2.8900 . . no
H52 H53 2.4800 . 2_666 no
H53 C52 3.0500 . 2_666 no
H53 H52 2.4800 . 2_666 no
H56 N4 2.6400 . . no
H62 N1 2.5700 . . no
H65 C35 3.0200 . 2_665 no
H65 C36 2.9900 . 2_665 no
H66 C5 2.8100 . . no
H66 C51 2.7900 . . no
H66 N4 2.7500 . 2_665 no

loop_
_geom_hbond_atom_site_label_D
_geom_hbond_atom_site_label_H
_geom_hbond_atom_site_label_A
_geom_hbond_site_symmetry_A
_geom_hbond_distance_DH
_geom_hbond_distance_HA
_geom_hbond_distance_DA
_geom_hbond_angle_DHA
_geom_hbond_publ_flag
C65 H65 Cg(C31--C36) 2_665 0.93 2.97 3.834(3) 156 yes

loop_
_geom_torsion_atom_site_label_1
_geom_torsion_atom_site_label_2
_geom_torsion_atom_site_label_3
_geom_torsion_atom_site_label_4
_geom_torsion_site_symmetry_1
_geom_torsion_site_symmetry_2
_geom_torsion_site_symmetry_3
_geom_torsion_site_symmetry_4
_geom_torsion
_geom_torsion_publ_flag
C6 N1 C2 C3 . . . . -38.6(3) no
C6 N1 C2 C21 . . . . -163.2(2) no
C2 N1 C6 C5 . . . . -0.8(3) no
C2 N1 C6 C61 . . . . 177.16(19) no
C5 N4 C3 C2 . . . . -37.2(3) no
C5 N4 C3 C31 . . . . -162.71(18) no
C3 N4 C5 C6 . . . . -2.4(3) no
C3 N4 C5 C51 . . . . 173.76(17) no
N1 C2 C3 N4 . . . . 57.9(3) no
N1 C2 C3 C31 . . . . -179.37(19) no
C21 C2 C3 N4 . . . . 179.9(2) no
C21 C2 C3 C31 . . . . -57.3(3) no
N4 C3 C31 C32 . . . . 56.1(3) no
N4 C3 C31 C36 . . . . -123.2(3) no
C2 C3 C31 C32 . . . . -66.8(3) no
C2 C3 C31 C36 . . . . 113.9(3) no
N4 C5 C6 N1 . . . . 25.0(3) no
N4 C5 C6 C61 . . . . -152.88(19) no
C51 C5 C6 N1 . . . . -151.0(2) no
C51 C5 C6 C61 . . . . 31.1(3) no
N4 C5 C51 C52 . . . . -138.4(2) no
N4 C5 C51 C56 . . . . 36.9(3) no
C6 C5 C51 C52 . . . . 37.7(3) no
C6 C5 C51 C56 . . . . -147.0(2) no
N1 C6 C61 C62 . . . . 30.2(3) no
N1 C6 C61 C66 . . . . -144.8(2) no
C5 C6 C61 C62 . . . . -151.9(2) no
C5 C6 C61 C66 . . . . 33.1(3) no
C3 C31 C32 C33 . . . . -179.5(3) no
C36 C31 C32 C33 . . . . -0.2(5) no
C3 C31 C36 C35 . . . . 179.4(3) no
C32 C31 C36 C35 . . . . 0.1(5) no
C31 C32 C33 C34 . . . . 0.7(5) no
C32 C33 C34 C35 . . . . -1.0(6) no
C33 C34 C35 C36 . . . . 0.9(6) no
C34 C35 C36 C31 . . . . -0.4(6) no
C5 C51 C52 C53 . . . . 175.2(3) no
C56 C51 C52 C53 . . . . -0.1(4) no
C5 C51 C56 C55 . . . . -176.7(2) no
C52 C51 C56 C55 . . . . -1.3(4) no
C51 C52 C53 C54 . . . . 1.3(5) no
C52 C53 C54 C55 . . . . -1.0(5) no
C53 C54 C55 C56 . . . . -0.4(5) no
C54 C55 C56 C51 . . . . 1.6(4) no
C6 C61 C62 C63 . . . . -176.5(2) no
C66 C61 C62 C63 . . . . -1.4(4) no
C6 C61 C66 C65 . . . . 175.3(2) no
C62 C61 C66 C65 . . . . 0.3(4) no
C61 C62 C63 C64 . . . . 2.0(4) no
C62 C63 C64 C65 . . . . -1.6(4) no
C63 C64 C65 C66 . . . . 0.5(4) no
C64 C65 C66 C61 . . . . 0.1(4) no
